data_4321640
loop_
_publ_author_name
'Chi-Wing Tsang'
'Qingchuan Yang'
'Eric Tung-Po Sze'
'Thomas C. W. Mak'
'Dominic T. W. Chan'
'Zuowei Xie'

_publ_section_title
;
 Weakly Coordinating Nature of a Carborane Cage Bearing Different Halogen
 Atoms. Synthesis and Structural Characterization of Icosahedral Mixed
 Halocarborane Anions, 1-H-CB11Y5X6- (X, Y = Cl, Br, I)
;
_journal_name_full 'Inorganic Chemistry'
_journal_page_first 5851
_journal_page_last 5858
_journal_paper_doi 10.1021/ic000354r
_journal_volume 39
_journal_year 2000
_chemical_formula_sum 'C21 H26 Ag B11 Cl11'
_chemical_formula_weight 895.15
_chemical_name_systematic
; 
 ? 
;
_space_group_IT_number 2
_symmetry_cell_setting triclinic
_symmetry_space_group_name_Hall '-P 1'
_symmetry_space_group_name_H-M 'P -1'
_atom_sites_solution_hydrogens geom
_atom_sites_solution_primary direct
_atom_sites_solution_secondary difmap
_audit_creation_method SHELXL-97
_cell_angle_alpha 100.155(1)
_cell_angle_beta 102.772(1)
_cell_angle_gamma 100.957(1)
_cell_formula_units_Z 2
_cell_length_a 9.3794(5)
_cell_length_b 11.6817(6)
_cell_length_c 18.0382(9)
_cell_measurement_temperature 294(2)
_cell_volume 1842.50(17)
_computing_cell_refinement 'Bruker SMART'
_computing_data_collection 'Bruker SMART'
_computing_data_reduction 'Bruker SHELXTL'
_computing_molecular_graphics 'Siemens SHELXTL'
_computing_publication_material 'Siemens SHELXTL'
_computing_structure_refinement 'SHELXL-97 (Sheldrick, 1997)'
_computing_structure_solution 'SHELXS-97 (Sheldrick, 1990)'
_diffrn_ambient_temperature 294(2)
_diffrn_measured_fraction_theta_full 0.981
_diffrn_measured_fraction_theta_max 0.981
_diffrn_measurement_device_type 'CCD area detector'
_diffrn_measurement_method 'phi ang omega scans'
_diffrn_radiation_monochromator graphite
_diffrn_radiation_source 'fine-focus sealed tube'
_diffrn_radiation_type MoK\a
_diffrn_radiation_wavelength 0.71073
_diffrn_reflns_av_R_equivalents 0.0149
_diffrn_reflns_av_sigmaI/netI 0.0190
_diffrn_reflns_limit_h_max 12
_diffrn_reflns_limit_h_min -11
_diffrn_reflns_limit_k_max 15
_diffrn_reflns_limit_k_min -15
_diffrn_reflns_limit_l_max 18
_diffrn_reflns_limit_l_min -23
_diffrn_reflns_number 12958
_diffrn_reflns_theta_full 28.33
_diffrn_reflns_theta_max 28.33
_diffrn_reflns_theta_min 1.82
_exptl_absorpt_coefficient_mu 1.362
_exptl_absorpt_correction_T_max 1.0000
_exptl_absorpt_correction_T_min 0.7409
_exptl_absorpt_correction_type abscor
_exptl_crystal_colour colourless
_exptl_crystal_density_diffrn 1.613
_exptl_crystal_density_method 'not measured'
_exptl_crystal_description block
_exptl_crystal_F_000 882
_exptl_crystal_size_max 0.90
_exptl_crystal_size_mid 0.82
_exptl_crystal_size_min 0.46
_refine_diff_density_max 0.761
_refine_diff_density_min -0.689
_refine_diff_density_rms 0.058
_refine_ls_extinction_method none
_refine_ls_goodness_of_fit_ref 1.048
_refine_ls_hydrogen_treatment constr
_refine_ls_matrix_type full
_refine_ls_number_parameters 397
_refine_ls_number_reflns 9023
_refine_ls_number_restraints 0
_refine_ls_restrained_S_all 1.048
_refine_ls_R_factor_all 0.0499
_refine_ls_R_factor_gt 0.0377
_refine_ls_shift/su_max 0.001
_refine_ls_shift/su_mean 0.000
_refine_ls_structure_factor_coef Fsqd
_refine_ls_weighting_details 'calc w=1/[\s^2^(Fo^2^)+(0.0474P)^2^+1.1097P] where P=(Fo^2^+2Fc^2^)/3'
_refine_ls_weighting_scheme calc
_refine_ls_wR_factor_gt 0.0959
_refine_ls_wR_factor_ref 0.1032
_reflns_number_gt 7273
_reflns_number_total 9023
_reflns_threshold_expression >2sigma(I)
_cod_data_source_file ic000354r_4.cif
_cod_data_source_block Ag[1-HCB11Cl11](p-xylene)2.5
_cod_original_cell_volume 1842.5(2)
_cod_database_code 4321640

loop_
_symmetry_equiv_pos_as_xyz
'x, y, z'
'-x, -y, -z'

loop_
_atom_site_label
_atom_site_type_symbol
_atom_site_fract_x
_atom_site_fract_y
_atom_site_fract_z
_atom_site_U_iso_or_equiv
_atom_site_adp_type
_atom_site_occupancy
_atom_site_symmetry_multiplicity
_atom_site_calc_flag
_atom_site_refinement_flags
_atom_site_disorder_assembly
_atom_site_disorder_group
Ag1 Ag 0.17958(3) 0.90621(2) 0.216017(13) 0.06756(9) Uani 1 1 d . . .
Cl2 Cl 0.88265(8) 1.42823(7) 0.20233(6) 0.0652(2) Uani 1 1 d . . .
Cl3 Cl 0.65711(10) 1.59170(6) 0.28860(6) 0.0750(2) Uani 1 1 d . . .
Cl4 Cl 0.50880(12) 1.42660(9) 0.41593(5) 0.0872(3) Uani 1 1 d . . .
Cl5 Cl 0.64576(10) 1.16073(8) 0.40530(4) 0.0698(2) Uani 1 1 d . . .
Cl6 Cl 0.87720(8) 1.16396(8) 0.26997(6) 0.0682(2) Uani 1 1 d . . .
Cl7 Cl 0.49575(9) 1.41549(7) 0.08484(5) 0.06316(19) Uani 1 1 d . . .
Cl8 Cl 0.25837(9) 1.41421(8) 0.22299(7) 0.0782(3) Uani 1 1 d . . .
Cl9 Cl 0.25208(7) 1.13777(6) 0.29537(4) 0.05563(17) Uani 1 1 d . . .
Cl10 Cl 0.48458(8) 0.97092(5) 0.20602(4) 0.05093(15) Uani 1 1 d . . .
Cl11 Cl 0.63352(11) 1.13832(7) 0.07411(4) 0.0661(2) Uani 1 1 d . . .
Cl12 Cl 0.24878(8) 1.13359(7) 0.09252(4) 0.06113(19) Uani 1 1 d . . .
B2 B 0.7152(3) 1.3520(2) 0.21854(17) 0.0406(5) Uani 1 1 d . . .
B3 B 0.6023(3) 1.4336(2) 0.26296(19) 0.0452(6) Uani 1 1 d . . .
B4 B 0.5291(3) 1.3518(3) 0.32662(18) 0.0473(6) Uani 1 1 d . . .
B5 B 0.5983(3) 1.2184(3) 0.32138(16) 0.0412(6) Uani 1 1 d . . .
B6 B 0.7125(3) 1.2183(2) 0.25399(17) 0.0400(5) Uani 1 1 d . . .
B7 B 0.5296(3) 1.3471(2) 0.16544(17) 0.0403(5) Uani 1 1 d . . .
B8 B 0.4135(3) 1.3468(2) 0.23305(19) 0.0437(6) Uani 1 1 d . . .
B9 B 0.4118(3) 1.2128(2) 0.26855(16) 0.0388(5) Uani 1 1 d . . .
B10 B 0.5252(3) 1.1309(2) 0.22456(15) 0.0351(5) Uani 1 1 d . . .
B11 B 0.5977(3) 1.2126(2) 0.16026(16) 0.0379(5) Uani 1 1 d . . .
B12 B 0.4110(3) 1.2101(2) 0.16944(15) 0.0363(5) Uani 1 1 d . . .
C1 C 0.7034(3) 1.3488(2) 0.31216(15) 0.0436(5) Uani 1 1 d . . .
H1 H 0.8025 1.3958 0.3608 0.052 Uiso 1 1 calc R . .
C11 C 0.3007(4) 0.8273(3) 0.3647(2) 0.0727(9) Uani 1 1 d . . .
C12 C 0.2819(4) 0.9186(3) 0.41878(19) 0.0666(8) Uani 1 1 d . . .
H12A H 0.3641 0.9638 0.4591 0.080 Uiso 1 1 calc R . .
C13 C 0.1434(4) 0.9438(3) 0.41385(17) 0.0598(7) Uani 1 1 d . . .
H13A H 0.1340 1.0056 0.4514 0.072 Uiso 1 1 calc R . .
C14 C 0.0183(3) 0.8806(3) 0.35529(18) 0.0553(7) Uani 1 1 d . . .
C15 C 0.0354(4) 0.7901(3) 0.30054(18) 0.0623(8) Uani 1 1 d . . .
H15A H -0.0471 0.7465 0.2598 0.075 Uiso 1 1 calc R . .
C16 C 0.1754(5) 0.7629(3) 0.3053(2) 0.0710(9) Uani 1 1 d . . .
H16A H 0.1846 0.7006 0.2681 0.085 Uiso 1 1 calc R . .
C17 C 0.4518(6) 0.7966(6) 0.3726(4) 0.132(2) Uani 1 1 d . . .
H17A H 0.4446 0.7315 0.3302 0.197 Uiso 1 1 calc R . .
H17B H 0.4814 0.7737 0.4212 0.197 Uiso 1 1 calc R . .
H17C H 0.5254 0.8652 0.3713 0.197 Uiso 1 1 calc R . .
C18 C -0.1348(5) 0.9053(4) 0.3533(3) 0.0861(12) Uani 1 1 d . . .
H18A H -0.2081 0.8528 0.3085 0.129 Uiso 1 1 calc R . .
H18B H -0.1315 0.9870 0.3503 0.129 Uiso 1 1 calc R . .
H18C H -0.1620 0.8919 0.3999 0.129 Uiso 1 1 calc R . .
C21 C 0.1238(3) 0.6987(2) 0.07541(16) 0.0503(6) Uani 1 1 d . . .
C22 C 0.1127(3) 0.8163(2) 0.07476(15) 0.0500(6) Uani 1 1 d . . .
H22A H 0.1921 0.8702 0.0674 0.060 Uiso 1 1 calc R . .
C23 C -0.0153(3) 0.8539(2) 0.08498(15) 0.0511(6) Uani 1 1 d . . .
H23A H -0.0191 0.9329 0.0852 0.061 Uiso 1 1 calc R . .
C24 C -0.1381(3) 0.7752(3) 0.09497(16) 0.0511(6) Uani 1 1 d . . .
C25 C -0.1271(3) 0.6586(3) 0.09317(17) 0.0537(6) Uani 1 1 d . . .
H25A H -0.2082 0.6035 0.0981 0.064 Uiso 1 1 calc R . .
C26 C 0.0007(3) 0.6211(2) 0.08424(17) 0.0537(6) Uani 1 1 d . . .
H26A H 0.0039 0.5420 0.0842 0.064 Uiso 1 1 calc R . .
C27 C 0.2634(4) 0.6585(4) 0.0656(3) 0.0792(10) Uani 1 1 d . . .
H27A H 0.2510 0.5758 0.0677 0.119 Uiso 1 1 calc R . .
H27B H 0.3486 0.7060 0.1068 0.119 Uiso 1 1 calc R . .
H27C H 0.2796 0.6682 0.0161 0.119 Uiso 1 1 calc R . .
C28 C -0.2765(4) 0.8156(4) 0.1062(2) 0.0761(10) Uani 1 1 d . . .
H28A H -0.3482 0.7497 0.1122 0.114 Uiso 1 1 calc R . .
H28B H -0.3202 0.8435 0.0614 0.114 Uiso 1 1 calc R . .
H28C H -0.2495 0.8794 0.1520 0.114 Uiso 1 1 calc R . .
C31 C 0.0611(4) 0.3986(3) 0.49157(19) 0.0642(8) Uani 1 1 d . . .
C32 C 0.0889(4) 0.4849(3) 0.4502(2) 0.0689(8) Uani 1 1 d . . .
H32A H 0.1487 0.4758 0.4157 0.083 Uiso 1 1 calc R . .
C33 C -0.0296(4) 0.4149(3) 0.5413(2) 0.0702(9) Uani 1 1 d . . .
H33A H -0.0514 0.3577 0.5697 0.084 Uiso 1 1 calc R . .
C34 C 0.1257(6) 0.2891(4) 0.4828(3) 0.0958(13) Uani 1 1 d . . .
H34A H 0.1854 0.2925 0.4460 0.144 Uiso 1 1 calc R . .
H34B H 0.0450 0.2183 0.4644 0.144 Uiso 1 1 calc R . .
H34C H 0.1875 0.2872 0.5325 0.144 Uiso 1 1 calc R . .

loop_
_atom_site_aniso_label
_atom_site_aniso_U_11
_atom_site_aniso_U_22
_atom_site_aniso_U_33
_atom_site_aniso_U_23
_atom_site_aniso_U_13
_atom_site_aniso_U_12
Ag1 0.07457(17) 0.06423(15) 0.04863(13) 0.00477(10) 0.01585(11) -0.01183(12)
Cl2 0.0401(3) 0.0655(4) 0.1029(6) 0.0391(4) 0.0324(4) 0.0086(3)
Cl3 0.0689(5) 0.0325(3) 0.1155(7) -0.0006(4) 0.0290(5) 0.0036(3)
Cl4 0.0948(6) 0.0846(6) 0.0689(5) -0.0244(4) 0.0420(5) 0.0046(5)
Cl5 0.0706(5) 0.0884(6) 0.0473(4) 0.0311(4) 0.0072(3) 0.0071(4)
Cl6 0.0421(3) 0.0751(5) 0.1047(6) 0.0424(5) 0.0230(4) 0.0307(3)
Cl7 0.0641(4) 0.0590(4) 0.0737(5) 0.0387(4) 0.0132(3) 0.0159(3)
Cl8 0.0462(4) 0.0627(5) 0.1369(8) 0.0226(5) 0.0322(4) 0.0307(3)
Cl9 0.0445(3) 0.0544(4) 0.0716(4) 0.0104(3) 0.0332(3) 0.0029(3)
Cl10 0.0554(4) 0.0332(3) 0.0682(4) 0.0144(3) 0.0207(3) 0.0122(2)
Cl11 0.0937(6) 0.0633(4) 0.0576(4) 0.0131(3) 0.0452(4) 0.0283(4)
Cl12 0.0510(4) 0.0556(4) 0.0584(4) 0.0145(3) -0.0101(3) -0.0038(3)
B2 0.0317(12) 0.0387(13) 0.0564(15) 0.0158(11) 0.0174(11) 0.0093(10)
B3 0.0378(13) 0.0327(12) 0.0628(17) 0.0033(12) 0.0164(12) 0.0068(10)
B4 0.0459(15) 0.0434(14) 0.0489(15) -0.0032(12) 0.0198(12) 0.0058(12)
B5 0.0377(13) 0.0466(14) 0.0387(13) 0.0115(11) 0.0106(10) 0.0060(11)
B6 0.0311(12) 0.0434(14) 0.0511(14) 0.0173(11) 0.0137(10) 0.0127(10)
B7 0.0368(12) 0.0360(13) 0.0518(15) 0.0163(11) 0.0130(11) 0.0105(10)
B8 0.0319(12) 0.0364(13) 0.0647(17) 0.0081(12) 0.0175(12) 0.0097(10)
B9 0.0308(12) 0.0399(13) 0.0453(13) 0.0065(10) 0.0150(10) 0.0047(10)
B10 0.0332(11) 0.0326(11) 0.0412(12) 0.0100(9) 0.0122(10) 0.0078(9)
B11 0.0405(13) 0.0355(12) 0.0442(13) 0.0123(10) 0.0181(11) 0.0140(10)
B12 0.0324(11) 0.0334(12) 0.0426(13) 0.0099(10) 0.0087(10) 0.0072(9)
C1 0.0362(11) 0.0434(13) 0.0458(12) 0.0063(10) 0.0080(10) 0.0030(9)
C11 0.073(2) 0.077(2) 0.091(3) 0.044(2) 0.040(2) 0.0297(18)
C12 0.0640(19) 0.074(2) 0.0535(16) 0.0186(15) 0.0061(14) 0.0042(16)
C13 0.082(2) 0.0527(16) 0.0453(14) 0.0101(12) 0.0215(14) 0.0129(14)
C14 0.0633(17) 0.0498(15) 0.0590(16) 0.0266(13) 0.0184(13) 0.0124(13)
C15 0.075(2) 0.0527(16) 0.0509(15) 0.0145(13) 0.0120(14) -0.0027(14)
C16 0.109(3) 0.0465(16) 0.068(2) 0.0147(14) 0.046(2) 0.0165(17)
C17 0.100(4) 0.155(5) 0.197(6) 0.087(5) 0.080(4) 0.075(4)
C18 0.074(2) 0.078(2) 0.122(3) 0.047(2) 0.031(2) 0.0276(19)
C21 0.0527(15) 0.0496(14) 0.0471(13) 0.0066(11) 0.0178(11) 0.0069(11)
C22 0.0514(14) 0.0476(14) 0.0455(13) 0.0130(11) 0.0120(11) -0.0025(11)
C23 0.0605(16) 0.0411(13) 0.0459(13) 0.0112(10) 0.0057(12) 0.0069(11)
C24 0.0469(14) 0.0562(15) 0.0443(13) 0.0065(11) 0.0075(11) 0.0079(11)
C25 0.0500(15) 0.0497(15) 0.0546(15) 0.0071(12) 0.0174(12) -0.0041(11)
C26 0.0663(17) 0.0375(13) 0.0558(15) 0.0081(11) 0.0209(13) 0.0052(12)
C27 0.069(2) 0.081(2) 0.098(3) 0.018(2) 0.042(2) 0.0238(18)
C28 0.0594(19) 0.091(3) 0.079(2) 0.0118(19) 0.0179(17) 0.0274(18)
C31 0.0616(18) 0.0613(18) 0.0588(17) 0.0088(14) 0.0019(14) 0.0098(14)
C32 0.0618(19) 0.082(2) 0.0610(18) 0.0165(16) 0.0181(15) 0.0116(16)
C33 0.072(2) 0.068(2) 0.070(2) 0.0274(17) 0.0155(17) 0.0083(16)
C34 0.106(3) 0.087(3) 0.090(3) 0.010(2) 0.009(2) 0.042(3)

loop_
_atom_type_symbol
_atom_type_description
_atom_type_scat_dispersion_real
_atom_type_scat_dispersion_imag
_atom_type_scat_source
C C 0.0033 0.0016 'International Tables Vol C Tables 4.2.6.8 and 6.1.1.4'
H H 0.0000 0.0000 'International Tables Vol C Tables 4.2.6.8 and 6.1.1.4'
B B 0.0013 0.0007 'International Tables Vol C Tables 4.2.6.8 and 6.1.1.4'
Cl Cl 0.1484 0.1585 'International Tables Vol C Tables 4.2.6.8 and 6.1.1.4'
Ag Ag -0.8971 1.1015 'International Tables Vol C Tables 4.2.6.8 and 6.1.1.4'

loop_
_geom_angle_atom_site_label_1
_geom_angle_atom_site_label_2
_geom_angle_atom_site_label_3
_geom_angle
_geom_angle_site_symmetry_1
_geom_angle_site_symmetry_3
_geom_angle_publ_flag
C22 Ag1 C16 116.55(10) . . ?
C22 Ag1 C23 32.23(10) . . ?
C16 Ag1 C23 119.89(11) . . ?
C22 Ag1 C15 116.71(9) . . ?
C16 Ag1 C15 31.34(12) . . ?
C23 Ag1 C15 102.28(10) . . ?
C22 Ag1 Cl9 131.13(7) . . ?
C16 Ag1 Cl9 112.30(8) . . ?
C23 Ag1 Cl9 116.27(7) . . ?
C15 Ag1 Cl9 103.97(7) . . ?
C22 Ag1 Cl10 86.57(7) . . ?
C16 Ag1 Cl10 106.38(10) . . ?
C23 Ag1 Cl10 113.87(7) . . ?
C15 Ag1 Cl10 136.68(8) . . ?
Cl9 Ag1 Cl10 81.265(19) . . ?
B9 Cl9 Ag1 107.01(9) . . ?
B10 Cl10 Ag1 103.39(8) . . ?
C1 B2 Cl2 120.28(18) . . ?
C1 B2 B7 105.11(18) . . ?
Cl2 B2 B7 125.64(19) . . ?
C1 B2 B3 58.85(16) . . ?
Cl2 B2 B3 120.20(18) . . ?
B7 B2 B3 60.01(16) . . ?
C1 B2 B11 104.56(18) . . ?
Cl2 B2 B11 125.56(19) . . ?
B7 B2 B11 60.78(15) . . ?
B3 B2 B11 108.39(18) . . ?
C1 B2 B6 58.64(15) . . ?
Cl2 B2 B6 119.54(17) . . ?
B7 B2 B6 108.58(18) . . ?
B3 B2 B6 108.17(19) . . ?
B11 B2 B6 59.67(15) . . ?
C1 B3 Cl3 121.16(19) . . ?
C1 B3 B8 104.8(2) . . ?
Cl3 B3 B8 125.22(19) . . ?
C1 B3 B2 58.97(16) . . ?
Cl3 B3 B2 119.43(18) . . ?
B8 B3 B2 108.74(19) . . ?
C1 B3 B7 105.15(18) . . ?
Cl3 B3 B7 124.2(2) . . ?
B8 B3 B7 61.06(16) . . ?
B2 B3 B7 59.95(16) . . ?
C1 B3 B4 58.62(17) . . ?
Cl3 B3 B4 120.65(19) . . ?
B8 B3 B4 59.85(17) . . ?
B2 B3 B4 108.4(2) . . ?
B7 B3 B4 108.88(19) . . ?
C1 B4 Cl4 121.5(2) . . ?
C1 B4 B9 103.99(18) . . ?
Cl4 B4 B9 125.23(19) . . ?
C1 B4 B8 104.9(2) . . ?
Cl4 B4 B8 125.0(2) . . ?
B9 B4 B8 60.56(16) . . ?
C1 B4 B3 58.80(16) . . ?
Cl4 B4 B3 120.86(19) . . ?
B9 B4 B3 107.7(2) . . ?
B8 B4 B3 59.81(17) . . ?
C1 B4 B5 58.10(15) . . ?
Cl4 B4 B5 120.0(2) . . ?
B9 B4 B5 59.82(15) . . ?
B8 B4 B5 108.51(19) . . ?
B3 B4 B5 107.60(19) . . ?
C1 B5 Cl5 121.66(18) . . ?
C1 B5 B10 104.51(18) . . ?
Cl5 B5 B10 124.99(19) . . ?
C1 B5 B9 104.32(19) . . ?
Cl5 B5 B9 125.19(18) . . ?
B10 B5 B9 60.14(15) . . ?
C1 B5 B6 58.88(15) . . ?
Cl5 B5 B6 120.58(18) . . ?
B10 B5 B6 59.51(15) . . ?
B9 B5 B6 107.56(18) . . ?
C1 B5 B4 58.73(16) . . ?
Cl5 B5 B4 120.50(19) . . ?
B10 B5 B4 107.87(19) . . ?
B9 B5 B4 59.62(16) . . ?
B6 B5 B4 108.02(19) . . ?
C1 B6 Cl6 121.12(18) . . ?
C1 B6 B10 104.14(18) . . ?
Cl6 B6 B10 126.27(18) . . ?
C1 B6 B11 104.98(18) . . ?
Cl6 B6 B11 124.14(18) . . ?
B10 B6 B11 60.78(15) . . ?
C1 B6 B2 58.84(15) . . ?
Cl6 B6 B2 118.93(17) . . ?
B10 B6 B2 108.23(18) . . ?
B11 B6 B2 60.01(15) . . ?
C1 B6 B5 58.15(15) . . ?
Cl6 B6 B5 121.43(18) . . ?
B10 B6 B5 59.76(15) . . ?
B11 B6 B5 108.59(18) . . ?
B2 B6 B5 107.82(19) . . ?
Cl7 B7 B2 121.61(17) . . ?
Cl7 B7 B3 121.61(18) . . ?
B2 B7 B3 60.03(16) . . ?
Cl7 B7 B12 122.98(18) . . ?
B2 B7 B12 107.21(18) . . ?
B3 B7 B12 106.85(19) . . ?
Cl7 B7 B11 122.22(19) . . ?
B2 B7 B11 59.72(15) . . ?
B3 B7 B11 107.56(19) . . ?
B12 B7 B11 59.85(14) . . ?
Cl7 B7 B8 122.04(18) . . ?
B2 B7 B8 107.5(2) . . ?
B3 B7 B8 59.43(16) . . ?
B12 B7 B8 59.62(15) . . ?
B11 B7 B8 107.67(18) . . ?
Cl8 B8 B3 121.80(18) . . ?
Cl8 B8 B4 121.16(19) . . ?
B3 B8 B4 60.34(17) . . ?
Cl8 B8 B12 122.78(19) . . ?
B3 B8 B12 106.99(18) . . ?
B4 B8 B12 107.51(19) . . ?
Cl8 B8 B9 122.15(17) . . ?
B3 B8 B9 107.5(2) . . ?
B4 B8 B9 59.70(16) . . ?
B12 B8 B9 59.70(15) . . ?
Cl8 B8 B7 122.1(2) . . ?
B3 B8 B7 59.51(16) . . ?
B4 B8 B7 108.04(19) . . ?
B12 B8 B7 59.73(15) . . ?
B9 B8 B7 107.55(18) . . ?
B4 B9 B10 108.27(18) . . ?
B4 B9 B5 60.56(16) . . ?
B10 B9 B5 59.70(15) . . ?
B4 B9 B12 107.80(19) . . ?
B10 B9 B12 60.54(14) . . ?
B5 B9 B12 108.17(18) . . ?
B4 B9 B8 59.75(17) . . ?
B10 B9 B8 108.65(18) . . ?
B5 B9 B8 108.46(18) . . ?
B12 B9 B8 60.02(16) . . ?
B4 B9 Cl9 121.52(18) . . ?
B10 B9 Cl9 121.19(17) . . ?
B5 B9 Cl9 120.85(18) . . ?
B12 B9 Cl9 122.20(17) . . ?
B8 B9 Cl9 122.02(17) . . ?
B6 B10 B5 60.73(15) . . ?
B6 B10 B9 108.54(18) . . ?
B5 B10 B9 60.16(15) . . ?
B6 B10 Cl10 121.38(17) . . ?
B5 B10 Cl10 120.39(17) . . ?
B9 B10 Cl10 121.18(16) . . ?
B6 B10 B11 59.82(15) . . ?
B5 B10 B11 108.60(18) . . ?
B9 B10 B11 108.14(18) . . ?
Cl10 B10 B11 122.38(17) . . ?
B6 B10 B12 107.64(17) . . ?
B5 B10 B12 107.92(18) . . ?
B9 B10 B12 59.77(15) . . ?
Cl10 B10 B12 122.76(17) . . ?
B11 B10 B12 59.88(14) . . ?
Cl11 B11 B6 121.17(17) . . ?
Cl11 B11 B2 122.37(17) . . ?
B6 B11 B2 60.31(16) . . ?
Cl11 B11 B12 122.44(18) . . ?
B6 B11 B12 107.52(18) . . ?
B2 B11 B12 106.97(18) . . ?
Cl11 B11 B10 121.43(17) . . ?
B6 B11 B10 59.40(14) . . ?
B2 B11 B10 107.38(19) . . ?
B12 B11 B10 60.14(14) . . ?
Cl11 B11 B7 122.40(18) . . ?
B6 B11 B7 108.07(19) . . ?
B2 B11 B7 59.50(15) . . ?
B12 B11 B7 59.77(14) . . ?
B10 B11 B7 107.99(18) . . ?
Cl12 B12 B9 120.72(16) . . ?
Cl12 B12 B8 120.80(17) . . ?
B9 B12 B8 60.28(16) . . ?
Cl12 B12 B7 121.82(17) . . ?
B9 B12 B7 108.75(18) . . ?
B8 B12 B7 60.65(15) . . ?
Cl12 B12 B11 122.18(18) . . ?
B9 B12 B11 108.15(18) . . ?
B8 B12 B11 108.91(18) . . ?
B7 B12 B11 60.38(14) . . ?
Cl12 B12 B10 121.69(16) . . ?
B9 B12 B10 59.69(15) . . ?
B8 B12 B10 108.19(19) . . ?
B7 B12 B10 108.33(17) . . ?
B11 B12 B10 59.97(14) . . ?
B5 C1 B4 63.17(17) . . ?
B5 C1 B6 62.97(15) . . ?
B4 C1 B6 114.99(18) . . ?
B5 C1 B3 114.89(19) . . ?
B4 C1 B3 62.59(17) . . ?
B6 C1 B3 114.10(19) . . ?
B5 C1 B2 114.83(19) . . ?
B4 C1 B2 114.3(2) . . ?
B6 C1 B2 62.52(16) . . ?
B3 C1 B2 62.18(16) . . ?
C12 C11 C16 117.6(3) . . ?
C12 C11 C17 120.6(4) . . ?
C16 C11 C17 121.7(4) . . ?
C13 C12 C11 120.9(3) . . ?
C14 C13 C12 122.1(3) . . ?
C15 C14 C13 117.8(3) . . ?
C15 C14 C18 120.9(3) . . ?
C13 C14 C18 121.2(3) . . ?
C14 C15 C16 120.7(3) . . ?
C14 C15 Ag1 103.13(19) . . ?
C16 C15 Ag1 69.87(18) . . ?
C11 C16 C15 120.9(3) . . ?
C11 C16 Ag1 98.1(2) . . ?
C15 C16 Ag1 78.8(2) . . ?
C26 C21 C22 117.1(3) . . ?
C26 C21 C27 121.8(3) . . ?
C22 C21 C27 121.1(3) . . ?
C23 C22 C21 121.1(2) . . ?
C23 C22 Ag1 76.79(16) . . ?
C21 C22 Ag1 100.85(17) . . ?
C22 C23 C24 121.3(3) . . ?
C22 C23 Ag1 70.98(15) . . ?
C24 C23 Ag1 104.61(17) . . ?
C25 C24 C23 116.9(3) . . ?
C25 C24 C28 121.7(3) . . ?
C23 C24 C28 121.4(3) . . ?
C24 C25 C26 122.1(3) . . ?
C21 C26 C25 121.5(3) . . ?
C32 C31 C33 117.4(3) . . ?
C32 C31 C34 121.8(4) . . ?
C33 C31 C34 120.8(4) . . ?
C31 C32 C33 121.4(3) . 2_566 ?
C31 C33 C32 121.2(3) . 2_566 ?

loop_
_geom_bond_atom_site_label_1
_geom_bond_atom_site_label_2
_geom_bond_distance
_geom_bond_site_symmetry_2
_geom_bond_publ_flag
Ag1 C22 2.468(3) . ?
Ag1 C16 2.521(3) . ?
Ag1 C23 2.541(3) . ?
Ag1 C15 2.633(3) . ?
Ag1 Cl9 2.7079(8) . ?
Ag1 Cl10 2.8708(7) . ?
Cl2 B2 1.763(3) . ?
Cl3 B3 1.767(3) . ?
Cl4 B4 1.760(3) . ?
Cl5 B5 1.766(3) . ?
Cl6 B6 1.765(3) . ?
Cl7 B7 1.776(3) . ?
Cl8 B8 1.772(3) . ?
Cl9 B9 1.793(3) . ?
Cl10 B10 1.790(3) . ?
Cl11 B11 1.774(3) . ?
Cl12 B12 1.775(3) . ?
B2 C1 1.723(4) . ?
B2 B7 1.777(4) . ?
B2 B3 1.778(4) . ?
B2 B11 1.781(4) . ?
B2 B6 1.786(4) . ?
B3 C1 1.721(4) . ?
B3 B8 1.776(4) . ?
B3 B7 1.778(4) . ?
B3 B4 1.786(4) . ?
B4 C1 1.718(4) . ?
B4 B9 1.776(4) . ?
B4 B8 1.777(5) . ?
B4 B5 1.793(4) . ?
B5 C1 1.706(4) . ?
B5 B10 1.772(4) . ?
B5 B9 1.780(4) . ?
B5 B6 1.789(4) . ?
B6 C1 1.719(4) . ?
B6 B10 1.767(4) . ?
B6 B11 1.775(4) . ?
B7 B12 1.789(4) . ?
B7 B11 1.800(4) . ?
B7 B8 1.806(4) . ?
B8 B12 1.787(4) . ?
B8 B9 1.792(4) . ?
B9 B10 1.780(4) . ?
B9 B12 1.781(4) . ?
B10 B11 1.792(4) . ?
B10 B12 1.795(4) . ?
B11 B12 1.790(4) . ?
C11 C12 1.378(5) . ?
C11 C16 1.386(6) . ?
C11 C17 1.509(6) . ?
C12 C13 1.373(5) . ?
C13 C14 1.373(4) . ?
C14 C15 1.373(4) . ?
C14 C18 1.512(5) . ?
C15 C16 1.397(5) . ?
C21 C26 1.384(4) . ?
C21 C22 1.399(4) . ?
C21 C27 1.508(4) . ?
C22 C23 1.392(4) . ?
C23 C24 1.397(4) . ?
C24 C25 1.381(4) . ?
C24 C28 1.504(4) . ?
C25 C26 1.384(4) . ?
C31 C32 1.376(5) . ?
C31 C33 1.380(5) . ?
C31 C34 1.515(5) . ?
C32 C33 1.387(5) 2_566 ?
C33 C32 1.387(5) 2_566 ?
